data_7150721
loop_
_publ_author_name
'F\"ah, Christoph'
'Hardegger, Leo A.'
'Baitsch, Lukas'
'Schweizer, W. Bernd'
'Meyer, Solange'
'Bur, Daniel'
'Diederich, Fran\,cois'

_publ_section_title
;
 New organofluorine building blocks: inhibition of the malarial
 aspartic proteases plasmepsin II and IV by alicyclic
 \a,\a-difluoroketone hydrates
;
_journal_issue 19
_journal_name_full 'Organic &amp; Biomolecular Chemistry'
_journal_page_first 3947
_journal_page_last 3957
_journal_paper_doi 10.1039/b908489d
_journal_volume 7
_journal_year 2009
_chemical_compound_source 'Diederich laboratory'
_chemical_formula_moiety 'C30 H35 F2 N O3 '
_chemical_formula_sum 'C30 H35 F2 N O3'
_chemical_formula_weight 495.610
_chemical_name_systematic
;
?
;
_space_group_IT_number 33
_symmetry_cell_setting orthorhombic
_symmetry_space_group_name_Hall 'P -2ac -2n'
_symmetry_space_group_name_H-M 'P n 21 a'
_atom_sites_solution_primary direct
_atom_sites_solution_secondary difmap
_cell_angle_alpha 90.00
_cell_angle_beta 90.00
_cell_angle_gamma 90.00
_cell_formula_units_Z 8
_cell_length_a 15.0801(5)
_cell_length_b 18.6531(7)
_cell_length_c 19.7040(6)
_cell_measurement_reflns_used 15871
_cell_measurement_temperature 233
_cell_measurement_theta_max 25.350
_cell_measurement_theta_min 2.425
_cell_volume 5542.6(3)
_computing_cell_refinement 'HKL Scalepack (Otwinowski & Minor 1997)'
_computing_data_collection KappaCCD
_computing_data_reduction 'Denzo and Scalepak (Otwinowski & Minor, 1997)'
_computing_structure_refinement 'SHELXL-97 (Sheldrick, 1997)'
_computing_structure_solution 'SIR97(Cascarano al.,Acta Cryst.,1996,A52,C-79)'
_diffrn_measured_fraction_theta_full 0.975
_diffrn_measured_fraction_theta_max 0.975
_diffrn_measurement_device KappaCCD
_diffrn_measurement_method CCD
_diffrn_orient_matrix_type X=UH
_diffrn_orient_matrix_UB_11 0.06401
_diffrn_orient_matrix_UB_12 -0.00447
_diffrn_orient_matrix_UB_13 -0.01675
_diffrn_orient_matrix_UB_21 0.01396
_diffrn_orient_matrix_UB_22 0.01781
_diffrn_orient_matrix_UB_23 0.04860
_diffrn_orient_matrix_UB_31 0.00116
_diffrn_orient_matrix_UB_32 -0.04775
_diffrn_orient_matrix_UB_33 0.01717
_diffrn_radiation_source 'fine-focus sealed tube'
_diffrn_radiation_type ' MoK\a'
_diffrn_radiation_wavelength_id all
_diffrn_reflns_limit_h_max 18
_diffrn_reflns_limit_h_min -18
_diffrn_reflns_limit_k_max 22
_diffrn_reflns_limit_k_min -22
_diffrn_reflns_limit_l_max 23
_diffrn_reflns_limit_l_min -23
_diffrn_reflns_number 9715
_diffrn_reflns_theta_full 25.36
_diffrn_reflns_theta_max 25.36
_diffrn_reflns_theta_min 2.47
_exptl_absorpt_coefficient_mu 0.085
_exptl_absorpt_correction_type none
_exptl_crystal_colour Colourless
_exptl_crystal_density_diffrn 1.188
_exptl_crystal_density_method 'not measured'
_exptl_crystal_description Cube
_exptl_crystal_F_000 2112.0
_exptl_crystal_size_max .36
_exptl_crystal_size_mid .32
_exptl_crystal_size_min .16
_refine_diff_density_max 0.475
_refine_diff_density_min -0.237
_refine_diff_density_rms 0.048
_refine_ls_abs_structure_details 'Flack H D (1983), Acta Cryst. A39, 876-881'
_refine_ls_abs_structure_Flack 0.1(11)
_refine_ls_extinction_method none
_refine_ls_goodness_of_fit_ref 1.373
_refine_ls_hydrogen_treatment constr
_refine_ls_matrix_type full
_refine_ls_number_parameters 635
_refine_ls_number_reflns 9408
_refine_ls_number_restraints 17
_refine_ls_restrained_S_all 1.372
_refine_ls_R_factor_all 0.1113
_refine_ls_R_factor_gt 0.0824
_refine_ls_shift/su_max 0.008
_refine_ls_shift/su_mean 0.001
_refine_ls_structure_factor_coef Fsqd
_refine_ls_weighting_details 'calc w=1/[\s^2^(Fo^2^)+ (0.1000P)^2^+0.0000P] where P=(Fo^2^+2Fc^2^)/3'
_refine_ls_weighting_scheme calc
_refine_ls_wR_factor_gt 0.2026
_refine_ls_wR_factor_ref 0.2229
_reflns_number_gt 6973
_reflns_number_total 9408
_reflns_threshold_expression >2sigma(I)
_cod_data_source_file b908489d.txt
_cod_data_source_block 27
_cod_depositor_comments
;
The following automatic conversions were performed:
'_symmetry_cell_setting' value 'Orthorhombic' changed to 'orthorhombic'
according to '/home/saulius/struct/CIF-dictionaries/cif_core.dic'
dictionary named 'cif_core.dic' version 2.4.1 from 2010-06-29.

Automatic conversion script
Id: cif_fix_enum 1527 2010-12-29 10:47:43Z saulius 
;
_cod_original_sg_symbol_H-M 'P n 21 a '
_cod_original_formula_sum 'C30 H35 F2 N O3 '
_cod_database_code 7150721

loop_
_symmetry_equiv_pos_as_xyz
+X,+Y,+Z
'-X,+Y+ 1/2,-Z'
'-X+ 1/2,+Y+ 1/2,+Z+ 1/2'
'+X+ 1/2,+Y,-Z+ 1/2'

loop_
_atom_site_label
_atom_site_type_symbol
_atom_site_fract_x
_atom_site_fract_y
_atom_site_fract_z
_atom_site_U_iso_or_equiv
_atom_site_adp_type
_atom_site_occupancy
_atom_site_symmetry_multiplicity
_atom_site_calc_flag
_atom_site_refinement_flags
_atom_site_disorder_assembly
_atom_site_disorder_group
F16 F 0.69560(19) 0.1228(2) 0.35176(16) 0.0835(9) Uani 1 1 d . . .
F17 F 0.6896(2) 0.1321(2) 0.24157(15) 0.0812(8) Uani 1 1 d . . .
F52 F -0.09574(19) 0.5287(2) 0.22143(14) 0.0725(7) Uani 1 1 d . . .
F53 F -0.11876(16) 0.52490(19) 0.33013(13) 0.0661(7) Uani 1 1 d . . .
O15 O 0.4015(2) 0.2357(2) 0.32356(17) 0.0708(9) Uani 1 1 d . . .
O18 O 0.81228(19) 0.2202(2) 0.30582(17) 0.0706(9) Uani 1 1 d . . .
O19 O 0.69864(18) 0.2774(2) 0.24794(14) 0.0606(7) Uani 1 1 d . . .
O51 O 0.20094(19) 0.4722(2) 0.32877(17) 0.0719(9) Uani 1 1 d . . .
O54 O -0.0704(2) 0.3869(2) 0.21289(15) 0.0643(8) Uani 1 1 d . . .
O55 O -0.20144(18) 0.4110(2) 0.26995(16) 0.0623(8) Uani 1 1 d . . .
N13 N 0.4089(2) 0.2358(2) 0.43746(19) 0.0560(9) Uani 1 1 d . . .
N49 N 0.1720(2) 0.4442(2) 0.43663(17) 0.0530(8) Uani 1 1 d . . .
C1 C 0.1289(3) 0.1622(3) 0.5199(2) 0.0574(10) Uani 1 1 d . . .
C2 C 0.1698(3) 0.1733(3) 0.4588(2) 0.0544(9) Uani 1 1 d . . .
C3 C 0.1177(3) 0.1913(3) 0.4028(2) 0.0585(10) Uani 1 1 d . . .
C4 C 0.0278(3) 0.1970(3) 0.4076(2) 0.0609(11) Uani 1 1 d . . .
C5 C -0.1094(3) 0.1950(4) 0.4778(3) 0.0773(14) Uani 1 1 d . . .
C6 C -0.1483(3) 0.1860(4) 0.5378(3) 0.0872(17) Uani 1 1 d . . .
C7 C -0.0989(4) 0.1664(4) 0.5942(3) 0.0876(17) Uani 1 1 d . . .
C8 C -0.0088(3) 0.1602(3) 0.5908(3) 0.0719(13) Uani 1 1 d . . .
C9 C 0.0353(3) 0.1693(3) 0.5271(2) 0.0550(10) Uani 1 1 d . . .
C10 C -0.0156(3) 0.1871(3) 0.4702(2) 0.0560(10) Uani 1 1 d . . .
C11 C 0.2703(3) 0.1681(3) 0.4510(3) 0.0666(12) Uani 1 1 d . . .
C12 C 0.3119(3) 0.2414(3) 0.4432(3) 0.0613(11) Uani 1 1 d . . .
C14 C 0.4464(3) 0.2299(3) 0.3753(2) 0.0536(10) Uani 1 1 d . . .
C20 C 0.5458(3) 0.2171(3) 0.3709(2) 0.0550(10) Uani 1 1 d . . .
C21 C 0.5683(3) 0.1781(3) 0.3054(2) 0.0593(11) Uani 1 1 d . . .
C22 C 0.6676(3) 0.1675(3) 0.2996(2) 0.0601(11) Uani 1 1 d . . .
C23 C 0.7211(3) 0.2358(3) 0.3046(2) 0.0559(10) Uani 1 1 d . . .
C24 C 0.6969(3) 0.2737(3) 0.3713(2) 0.0639(11) Uani 1 1 d . . .
C25 C 0.5976(2) 0.2870(3) 0.3763(2) 0.0557(10) Uani 1 1 d . . .
C26 C 0.4581(3) 0.2359(3) 0.5007(2) 0.0555(10) Uani 1 1 d . . .
C27 C 0.4746(3) 0.2999(3) 0.5331(3) 0.0664(12) Uani 1 1 d . . .
C28 C 0.5154(4) 0.3003(3) 0.5956(3) 0.0810(15) Uani 1 1 d . . .
C29 C 0.5396(4) 0.2363(3) 0.6273(3) 0.0775(14) Uani 1 1 d . . .
C30 C 0.5257(4) 0.1738(3) 0.5930(3) 0.0789(15) Uani 1 1 d . . .
C31 C 0.4832(3) 0.1724(3) 0.5310(2) 0.0650(11) Uani 1 1 d . . .
C32 C 0.5799(5) 0.2354(5) 0.6982(3) 0.104(2) Uani 1 1 d . B .
C33 C 0.6726(5) 0.2111(5) 0.7039(3) 0.111(2) Uani 1 1 d D . .
C34 C 0.7006(8) 0.2215(10) 0.7780(4) 0.096(4) Uiso 0.50 1 d PD B 1
C35 C 0.7983(8) 0.2051(10) 0.7923(8) 0.121(5) Uiso 0.50 1 d PD B 1
C74 C 0.7145(9) 0.1866(10) 0.7707(4) 0.116(5) Uiso 0.50 1 d PD B 2
C75 C 0.8004(8) 0.1429(8) 0.7729(6) 0.092(3) Uiso 0.50 1 d PD B 2
C36 C 0.8434(16) 0.1540(11) 0.8423(8) 0.296(10) Uiso 1 1 d D . .
C37 C 0.4667(3) 0.4878(3) 0.4439(3) 0.0609(11) Uani 1 1 d . . .
C38 C 0.4052(3) 0.5015(3) 0.4916(2) 0.0568(10) Uani 1 1 d . . .
C39 C 0.4297(3) 0.5068(3) 0.5592(3) 0.0683(12) Uani 1 1 d . . .
C40 C 0.5160(3) 0.4981(3) 0.5795(3) 0.0731(13) Uani 1 1 d . . .
C41 C 0.6741(4) 0.4779(4) 0.5497(3) 0.0832(15) Uani 1 1 d . . .
C42 C 0.7340(4) 0.4696(4) 0.5039(4) 0.101(2) Uani 1 1 d . . .
C43 C 0.7120(4) 0.4661(4) 0.4333(4) 0.0952(19) Uani 1 1 d . . .
C44 C 0.6239(4) 0.4714(3) 0.4146(3) 0.0809(15) Uani 1 1 d . . .
C45 C 0.5580(3) 0.4803(3) 0.4630(3) 0.0619(11) Uani 1 1 d . . .
C46 C 0.5815(3) 0.4859(3) 0.5320(2) 0.0637(12) Uani 1 1 d . . .
C47 C 0.3080(3) 0.5109(3) 0.4706(3) 0.0664(12) Uani 1 1 d . . .
C48 C 0.2673(3) 0.4392(3) 0.4521(3) 0.0610(11) Uani 1 1 d . . .
C50 C 0.1464(2) 0.4594(3) 0.3729(2) 0.0511(9) Uani 1 1 d . . .
C56 C 0.0476(2) 0.4561(3) 0.3564(2) 0.0500(9) Uani 1 1 d . . .
C57 C 0.0244(3) 0.4971(3) 0.2929(2) 0.0519(9) Uani 1 1 d . . .
C58 C -0.0736(3) 0.4914(3) 0.2790(2) 0.0528(9) Uani 1 1 d . . .
C59 C -0.1070(2) 0.4132(3) 0.2727(2) 0.0512(9) Uani 1 1 d . . .
C60 C -0.0794(3) 0.3714(3) 0.3344(2) 0.0584(10) Uani 1 1 d . . .
C61 C 0.0198(3) 0.3774(3) 0.3487(2) 0.0584(10) Uani 1 1 d . . .
C62 C 0.1104(3) 0.4372(3) 0.4931(2) 0.0537(10) Uani 1 1 d . . .
C63 C 0.0703(3) 0.4972(3) 0.5212(2) 0.0697(12) Uani 1 1 d . D .
C64 C 0.0104(5) 0.4897(4) 0.5736(3) 0.106(2) Uani 1 1 d . . .
C65 C -0.0211(6) 0.4192(6) 0.5945(5) 0.059(2) Uiso 0.50 1 d PD D 1
C85 C 0.0134(11) 0.4316(9) 0.6132(7) 0.101(4) Uiso 0.50 1 d PD D 2
C66 C 0.0328(5) 0.3625(4) 0.5721(3) 0.0984(19) Uani 1 1 d . . .
C67 C 0.0916(3) 0.3698(3) 0.5190(3) 0.0718(13) Uani 1 1 d . D .
C68 C -0.0975(7) 0.4070(9) 0.6442(5) 0.093(3) Uiso 0.50 1 d PDU D 1
C69 C -0.0680(16) 0.413(2) 0.7182(7) 0.196(11) Uiso 0.50 1 d PDU D 1
C70 C -0.1348(17) 0.3990(18) 0.7752(13) 0.184(9) Uiso 0.50 1 d PDU D 1
C71 C -0.217(3) 0.447(2) 0.7693(17) 0.257(19) Uiso 0.50 1 d PDU D 1
C72 C -0.247(2) 0.4150(18) 0.8373(15) 0.194(10) Uiso 0.50 1 d PDU D 1
C88 C -0.0473(12) 0.4139(13) 0.6731(10) 0.158(7) Uiso 0.50 1 d PDU D 2
C89 C -0.1371(13) 0.4512(14) 0.6812(10) 0.162(8) Uiso 0.50 1 d PDU D 2
C90 C -0.1775(16) 0.442(2) 0.7520(11) 0.178(9) Uiso 0.50 1 d PDU D 2
C91 C -0.2740(16) 0.465(2) 0.7418(10) 0.200 Uiso 0.50 1 d PDU D 2
C92 C -0.2980(17) 0.4534(16) 0.8164(10) 0.161(8) Uiso 0.50 1 d PDU D 2
H18 H 0.8342 0.2302 0.2690 0.106 Uiso 1 1 calc R . .
H19 H 0.7180 0.3181 0.2528 0.091 Uiso 1 1 calc R . .
H54 H -0.0832 0.3444 0.2087 0.096 Uiso 1 1 calc R . .
H55 H -0.2186 0.4316 0.2356 0.093 Uiso 1 1 calc R . .
H1 H 0.1628 0.1498 0.5576 0.069 Uiso 1 1 calc R . .
H3 H 0.1450 0.1997 0.3612 0.070 Uiso 1 1 calc R . .
H4 H -0.0053 0.2075 0.3690 0.073 Uiso 1 1 calc R . .
H5 H -0.1437 0.2066 0.4402 0.093 Uiso 1 1 calc R . .
H6 H -0.2092 0.1930 0.5420 0.105 Uiso 1 1 calc R . .
H7 H -0.1277 0.1573 0.6350 0.105 Uiso 1 1 calc R . .
H8 H 0.0237 0.1501 0.6297 0.086 Uiso 1 1 calc R . .
H11A H 0.2952 0.1446 0.4905 0.080 Uiso 1 1 calc R . .
H11B H 0.2842 0.1392 0.4115 0.080 Uiso 1 1 calc R . .
H12A H 0.2884 0.2646 0.4029 0.074 Uiso 1 1 calc R . .
H12B H 0.2969 0.2708 0.4821 0.074 Uiso 1 1 calc R . .
H20 H 0.5631 0.1864 0.4090 0.066 Uiso 1 1 calc R . .
H21A H 0.5388 0.1319 0.3047 0.071 Uiso 1 1 calc R . .
H21B H 0.5472 0.2058 0.2669 0.071 Uiso 1 1 calc R . .
H24A H 0.7157 0.2443 0.4094 0.077 Uiso 1 1 calc R . .
H24B H 0.7280 0.3191 0.3740 0.077 Uiso 1 1 calc R . .
H25A H 0.5794 0.3191 0.3401 0.067 Uiso 1 1 calc R . .
H25B H 0.5842 0.3099 0.4192 0.067 Uiso 1 1 calc R . .
H27 H 0.4582 0.3429 0.5127 0.080 Uiso 1 1 calc R . .
H28 H 0.5269 0.3437 0.6170 0.097 Uiso 1 1 calc R . .
H30 H 0.5454 0.1310 0.6119 0.095 Uiso 1 1 calc R . .
H31 H 0.4716 0.1289 0.5097 0.078 Uiso 1 1 calc R . .
H32A H 0.5761 0.2835 0.7167 0.125 Uiso 1 1 calc R . .
H32B H 0.5435 0.2046 0.7265 0.125 Uiso 1 1 calc R . .
H33A H 0.7104 0.2391 0.6741 0.133 Uiso 1 1 calc R A 1
H33B H 0.6774 0.1610 0.6913 0.133 Uiso 1 1 calc R A 1
H34A H 0.6887 0.2708 0.7910 0.115 Uiso 0.50 1 calc PR B 1
H34B H 0.6643 0.1909 0.8065 0.115 Uiso 0.50 1 calc PR B 1
H35A H 0.8221 0.1915 0.7484 0.145 Uiso 0.50 1 calc PR B 1
H35B H 0.8242 0.2515 0.8023 0.145 Uiso 0.50 1 calc PR B 1
H74A H 0.6699 0.1589 0.7945 0.140 Uiso 0.50 1 calc PR B 2
H74B H 0.7247 0.2295 0.7975 0.140 Uiso 0.50 1 calc PR B 2
H75A H 0.7875 0.0925 0.7659 0.111 Uiso 0.50 1 calc PR B 2
H75B H 0.8403 0.1587 0.7373 0.111 Uiso 0.50 1 calc PR B 2
H36A H 0.9065 0.1601 0.8397 0.444 Uiso 1 1 calc R B 1
H36B H 0.8283 0.1055 0.8310 0.444 Uiso 1 1 calc R B 1
H36C H 0.8237 0.1645 0.8875 0.444 Uiso 1 1 calc R B 1
H37 H 0.4501 0.4832 0.3987 0.073 Uiso 1 1 calc R . .
H39 H 0.3866 0.5165 0.5917 0.082 Uiso 1 1 calc R . .
H40 H 0.5304 0.5004 0.6253 0.088 Uiso 1 1 calc R . .
H41 H 0.6906 0.4788 0.5951 0.100 Uiso 1 1 calc R . .
H42 H 0.7930 0.4659 0.5169 0.122 Uiso 1 1 calc R . .
H43 H 0.7561 0.4604 0.4007 0.114 Uiso 1 1 calc R . .
H44 H 0.6086 0.4689 0.3689 0.097 Uiso 1 1 calc R . .
H47A H 0.2750 0.5322 0.5078 0.080 Uiso 1 1 calc R . .
H47B H 0.3045 0.5430 0.4320 0.080 Uiso 1 1 calc R . .
H48A H 0.2980 0.4198 0.4129 0.073 Uiso 1 1 calc R . .
H48B H 0.2756 0.4061 0.4895 0.073 Uiso 1 1 calc R . .
H56 H 0.0146 0.4769 0.3945 0.060 Uiso 1 1 calc R . .
H57A H 0.0575 0.4779 0.2548 0.062 Uiso 1 1 calc R . .
H57B H 0.0407 0.5471 0.2985 0.062 Uiso 1 1 calc R . .
H60A H -0.0946 0.3213 0.3279 0.070 Uiso 1 1 calc R . .
H60B H -0.1121 0.3887 0.3735 0.070 Uiso 1 1 calc R . .
H61A H 0.0528 0.3556 0.3118 0.070 Uiso 1 1 calc R . .
H61B H 0.0338 0.3515 0.3901 0.070 Uiso 1 1 calc R . .
H63 H 0.0839 0.5426 0.5047 0.084 Uiso 1 1 calc R . .
H64 H -0.0102 0.5303 0.5960 0.127 Uiso 1 1 calc R C 1
H66 H 0.0286 0.3184 0.5939 0.118 Uiso 1 1 calc R D 1
H67 H 0.1186 0.3295 0.5005 0.086 Uiso 1 1 calc R . .
H68A H -0.1437 0.4420 0.6354 0.112 Uiso 0.50 1 calc PR D 1
H68B H -0.1224 0.3597 0.6366 0.112 Uiso 0.50 1 calc PR D 1
H69A H -0.0449 0.4612 0.7247 0.235 Uiso 0.50 1 calc PR D 1
H69B H -0.0188 0.3803 0.7246 0.235 Uiso 0.50 1 calc PR D 1
H70A H -0.1528 0.3491 0.7737 0.221 Uiso 0.50 1 calc PR D 1
H70B H -0.1064 0.4076 0.8186 0.221 Uiso 0.50 1 calc PR D 1
H71A H -0.2554 0.4348 0.7315 0.309 Uiso 0.50 1 calc PR D 1
H71B H -0.2044 0.4977 0.7709 0.309 Uiso 0.50 1 calc PR D 1
H72A H -0.3102 0.4105 0.8377 0.291 Uiso 0.50 1 calc PR D 1
H72B H -0.2285 0.4460 0.8735 0.291 Uiso 0.50 1 calc PR D 1
H72C H -0.2203 0.3686 0.8433 0.291 Uiso 0.50 1 calc PR D 1
H88A H -0.0587 0.3627 0.6716 0.189 Uiso 0.50 1 calc PR D 2
H88B H -0.0138 0.4229 0.7142 0.189 Uiso 0.50 1 calc PR D 2
H89A H -0.1780 0.4319 0.6479 0.194 Uiso 0.50 1 calc PR D 2
H89B H -0.1298 0.5019 0.6718 0.194 Uiso 0.50 1 calc PR D 2
H90A H -0.1737 0.3931 0.7672 0.213 Uiso 0.50 1 calc PR D 2
H90B H -0.1480 0.4731 0.7847 0.213 Uiso 0.50 1 calc PR D 2
H91A H -0.3063 0.4339 0.7113 0.240 Uiso 0.50 1 calc PR D 2
H91B H -0.2800 0.5148 0.7277 0.240 Uiso 0.50 1 calc PR D 2
H92A H -0.3567 0.4712 0.8248 0.242 Uiso 0.50 1 calc PR D 2
H92B H -0.2565 0.4785 0.8447 0.242 Uiso 0.50 1 calc PR D 2
H92C H -0.2959 0.4031 0.8266 0.242 Uiso 0.50 1 calc PR D 2

loop_
_atom_site_aniso_label
_atom_site_aniso_U_11
_atom_site_aniso_U_22
_atom_site_aniso_U_33
_atom_site_aniso_U_23
_atom_site_aniso_U_13
_atom_site_aniso_U_12
F16 0.0744(18) 0.082(2) 0.0938(19) 0.0306(16) 0.0126(14) 0.0171(15)
F17 0.0853(19) 0.070(2) 0.0881(19) -0.0111(15) 0.0122(14) 0.0015(15)
F52 0.0818(17) 0.0609(17) 0.0747(15) 0.0158(13) -0.0135(13) -0.0001(13)
F53 0.0571(14) 0.0639(17) 0.0771(15) -0.0087(13) 0.0026(11) 0.0122(12)
O15 0.0479(16) 0.086(2) 0.078(2) 0.0174(17) -0.0149(14) -0.0039(16)
O18 0.0435(15) 0.094(3) 0.0742(18) 0.0083(17) 0.0016(13) -0.0002(15)
O19 0.0518(15) 0.064(2) 0.0659(17) 0.0097(14) -0.0013(12) -0.0114(14)
O51 0.0406(15) 0.097(3) 0.0776(19) -0.0054(17) 0.0200(14) -0.0029(15)
O54 0.0663(18) 0.058(2) 0.0684(18) -0.0070(14) 0.0008(14) -0.0016(14)
O55 0.0427(14) 0.067(2) 0.0768(18) 0.0131(15) -0.0105(12) -0.0049(13)
N13 0.0386(16) 0.049(2) 0.081(2) 0.0163(17) -0.0031(15) -0.0005(15)
N49 0.0327(14) 0.053(2) 0.073(2) -0.0045(16) -0.0023(14) -0.0012(14)
C1 0.047(2) 0.058(3) 0.067(2) 0.018(2) -0.0048(18) -0.0002(19)
C2 0.043(2) 0.050(2) 0.071(2) 0.0119(19) 0.0069(18) -0.0007(17)
C3 0.058(2) 0.059(3) 0.059(2) 0.0118(19) 0.0114(18) -0.003(2)
C4 0.054(2) 0.066(3) 0.063(2) 0.019(2) -0.0053(19) -0.003(2)
C5 0.052(2) 0.080(4) 0.099(4) 0.024(3) 0.003(2) 0.007(2)
C6 0.051(3) 0.090(4) 0.120(5) 0.025(3) 0.021(3) 0.007(3)
C7 0.078(4) 0.091(4) 0.094(4) 0.015(3) 0.040(3) 0.006(3)
C8 0.071(3) 0.076(3) 0.069(3) 0.020(2) 0.012(2) 0.000(3)
C9 0.052(2) 0.055(3) 0.059(2) 0.0151(19) 0.0023(17) -0.0013(18)
C10 0.043(2) 0.053(3) 0.072(3) 0.0148(19) -0.0015(18) 0.0020(18)
C11 0.048(2) 0.054(3) 0.098(3) 0.015(2) 0.009(2) 0.0028(19)
C12 0.0404(19) 0.048(2) 0.095(3) 0.011(2) 0.0097(19) 0.0026(18)
C14 0.044(2) 0.049(2) 0.068(3) 0.0099(19) -0.0020(19) -0.0097(17)
C20 0.045(2) 0.061(3) 0.059(2) 0.0135(19) -0.0003(17) -0.0017(18)
C21 0.057(2) 0.055(3) 0.066(2) 0.000(2) -0.0027(19) -0.012(2)
C22 0.053(2) 0.064(3) 0.064(2) 0.006(2) 0.0024(19) 0.006(2)
C23 0.043(2) 0.070(3) 0.056(2) 0.008(2) -0.0018(16) -0.002(2)
C24 0.046(2) 0.074(3) 0.072(3) -0.002(2) -0.0017(19) -0.003(2)
C25 0.040(2) 0.063(3) 0.064(2) -0.003(2) -0.0018(16) -0.0054(18)
C26 0.050(2) 0.045(2) 0.072(3) 0.012(2) 0.0020(18) 0.0030(18)
C27 0.071(3) 0.040(3) 0.088(3) 0.004(2) 0.002(2) 0.007(2)
C28 0.100(4) 0.053(3) 0.091(3) -0.008(3) -0.016(3) 0.006(3)
C29 0.088(4) 0.065(3) 0.079(3) 0.000(3) -0.013(3) 0.019(3)
C30 0.105(4) 0.053(3) 0.078(3) 0.006(3) -0.015(3) 0.017(3)
C31 0.078(3) 0.044(3) 0.073(3) 0.007(2) -0.005(2) 0.009(2)
C32 0.120(5) 0.097(5) 0.095(4) -0.005(4) -0.014(4) 0.018(4)
C33 0.080(4) 0.131(7) 0.121(5) 0.031(4) -0.012(3) 0.002(4)
C37 0.060(2) 0.040(2) 0.082(3) 0.002(2) -0.008(2) -0.0003(19)
C38 0.045(2) 0.041(2) 0.084(3) -0.003(2) -0.013(2) -0.0019(17)
C39 0.056(2) 0.049(3) 0.100(4) -0.009(2) 0.002(2) -0.003(2)
C40 0.072(3) 0.072(3) 0.075(3) -0.006(2) -0.011(2) 0.003(3)
C41 0.061(3) 0.076(4) 0.112(4) -0.001(3) -0.015(3) 0.005(3)
C42 0.066(3) 0.088(5) 0.150(6) 0.006(4) -0.001(4) 0.009(3)
C43 0.062(3) 0.089(5) 0.134(6) -0.008(4) 0.025(3) 0.006(3)
C44 0.085(4) 0.073(4) 0.084(3) -0.012(3) 0.006(3) 0.001(3)
C45 0.052(2) 0.041(2) 0.093(3) -0.003(2) 0.010(2) 0.0032(18)
C46 0.062(3) 0.049(3) 0.079(3) 0.004(2) -0.020(2) -0.008(2)
C47 0.042(2) 0.044(3) 0.112(4) 0.000(2) -0.011(2) 0.0034(18)
C48 0.041(2) 0.048(2) 0.095(3) -0.001(2) -0.009(2) 0.0030(17)
C50 0.0358(19) 0.057(2) 0.061(2) -0.0056(18) 0.0098(17) -0.0016(17)
C56 0.0320(17) 0.059(3) 0.059(2) 0.0028(18) 0.0075(15) 0.0063(16)
C57 0.047(2) 0.051(2) 0.057(2) -0.0029(17) 0.0108(16) -0.0040(17)
C58 0.050(2) 0.059(3) 0.050(2) 0.0045(18) 0.0052(16) 0.0081(19)
C59 0.0383(18) 0.060(3) 0.055(2) 0.0045(18) -0.0047(15) 0.0008(17)
C60 0.047(2) 0.054(3) 0.073(3) 0.011(2) -0.0099(19) -0.0045(18)
C61 0.042(2) 0.061(3) 0.073(2) 0.011(2) -0.0068(18) 0.0011(18)
C62 0.050(2) 0.056(3) 0.054(2) -0.0026(18) -0.0042(17) 0.0060(18)
C63 0.081(3) 0.061(3) 0.067(3) 0.003(2) 0.011(2) 0.011(2)
C64 0.138(6) 0.089(5) 0.089(4) 0.004(3) 0.029(4) 0.043(4)
C66 0.123(5) 0.081(4) 0.091(4) 0.017(3) 0.026(4) 0.001(4)
C67 0.072(3) 0.064(3) 0.080(3) 0.004(2) 0.005(2) 0.001(2)

loop_
_atom_type_symbol
_atom_type_description
_atom_type_scat_dispersion_real
_atom_type_scat_dispersion_imag
_atom_type_scat_source
C C 0.0033 0.0016 'International Tables Vol C Tables 4.2.6.8 and 6.1.1.4'
H H 0.0000 0.0000 'International Tables Vol C Tables 4.2.6.8 and 6.1.1.4'
F F 0.0171 0.0103 'International Tables Vol C Tables 4.2.6.8 and 6.1.1.4'
N N 0.0061 0.0033 'International Tables Vol C Tables 4.2.6.8 and 6.1.1.4'
O O 0.0106 0.0060 'International Tables Vol C Tables 4.2.6.8 and 6.1.1.4'

loop_
_diffrn_radiation_wavelength
0.71073

loop_
_geom_angle_atom_site_label_1
_geom_angle_atom_site_label_2
_geom_angle_atom_site_label_3
_geom_angle
_geom_angle_site_symmetry_1
_geom_angle_site_symmetry_3
_geom_angle_publ_flag
C14 N13 C26 124.4(3) . . ?
C14 N13 C12 119.3(4) . . ?
C26 N13 C12 116.3(4) . . ?
C50 N49 C62 123.4(3) . . ?
C50 N49 C48 119.2(3) . . ?
C62 N49 C48 117.3(3) . . ?
C2 C1 C9 121.3(4) . . ?
C1 C2 C3 118.6(4) . . ?
C1 C2 C11 121.8(4) . . ?
C3 C2 C11 119.6(4) . . ?
C4 C3 C2 121.5(4) . . ?
C3 C4 C10 120.8(4) . . ?
C6 C5 C10 121.2(5) . . ?
C5 C6 C7 120.5(5) . . ?
C8 C7 C6 121.2(5) . . ?
C7 C8 C9 119.7(5) . . ?
C10 C9 C1 119.1(4) . . ?
C10 C9 C8 118.5(4) . . ?
C1 C9 C8 122.4(4) . . ?
C9 C10 C4 118.6(4) . . ?
C9 C10 C5 118.8(4) . . ?
C4 C10 C5 122.6(4) . . ?
C12 C11 C2 111.4(4) . . ?
N13 C12 C11 110.9(4) . . ?
O15 C14 N13 120.9(4) . . ?
O15 C14 C20 120.7(4) . . ?
N13 C14 C20 118.4(3) . . ?
C21 C20 C14 110.0(3) . . ?
C21 C20 C25 110.8(3) . . ?
C14 C20 C25 111.5(4) . . ?
C22 C21 C20 110.3(3) . . ?
F17 C22 F16 104.9(4) . . ?
F17 C22 C23 109.5(4) . . ?
F16 C22 C23 107.2(4) . . ?
F17 C22 C21 111.5(4) . . ?
F16 C22 C21 108.9(4) . . ?
C23 C22 C21 114.4(4) . . ?
O19 C23 O18 111.4(3) . . ?
O19 C23 C22 106.5(3) . . ?
O18 C23 C22 110.4(4) . . ?
O19 C23 C24 111.7(4) . . ?
O18 C23 C24 108.3(3) . . ?
C22 C23 C24 108.5(3) . . ?
C25 C24 C23 111.3(3) . . ?
C24 C25 C20 111.1(4) . . ?
C27 C26 C31 119.7(4) . . ?
C27 C26 N13 119.4(4) . . ?
C31 C26 N13 120.7(4) . . ?
C26 C27 C28 120.0(4) . . ?
C27 C28 C29 120.9(5) . . ?
C30 C29 C28 117.9(5) . . ?
C30 C29 C32 120.4(5) . . ?
C28 C29 C32 121.7(6) . . ?
C29 C30 C31 121.8(5) . . ?
C26 C31 C30 119.5(5) . . ?
C33 C32 C29 116.9(6) . . ?
C32 C33 C74 123.3(7) . . ?
C32 C33 C34 107.2(7) . . ?
C74 C33 C34 26.4(8) . . ?
C35 C34 C33 114.5(9) . . ?
C36 C35 C34 132.1(15) . . ?
C33 C74 C75 122.2(10) . . ?
C36 C75 C74 108.2(10) . . ?
C75 C36 C35 47.1(9) . . ?
C38 C37 C45 119.8(4) . . ?
C37 C38 C39 120.1(4) . . ?
C37 C38 C47 119.5(4) . . ?
C39 C38 C47 120.4(4) . . ?
C40 C39 C38 121.6(5) . . ?
C39 C40 C46 120.1(5) . . ?
C42 C41 C46 121.4(6) . . ?
C41 C42 C43 121.7(6) . . ?
C44 C43 C42 118.6(5) . . ?
C43 C44 C45 120.8(6) . . ?
C44 C45 C46 119.6(5) . . ?
C44 C45 C37 121.2(5) . . ?
C46 C45 C37 119.2(4) . . ?
C40 C46 C45 119.2(4) . . ?
C40 C46 C41 123.0(5) . . ?
C45 C46 C41 117.8(5) . . ?
C48 C47 C38 110.6(3) . . ?
N49 C48 C47 112.9(3) . . ?
O51 C50 N49 120.9(4) . . ?
O51 C50 C56 120.9(4) . . ?
N49 C50 C56 118.1(3) . . ?
C57 C56 C50 112.5(3) . . ?
C57 C56 C61 109.9(3) . . ?
C50 C56 C61 109.0(3) . . ?
C56 C57 C58 110.1(3) . . ?
F53 C58 F52 104.9(3) . . ?
F53 C58 C57 108.7(3) . . ?
F52 C58 C57 110.7(3) . . ?
F53 C58 C59 109.1(3) . . ?
F52 C58 C59 109.4(3) . . ?
C57 C58 C59 113.6(3) . . ?
O54 C59 O55 110.8(3) . . ?
O54 C59 C60 113.1(4) . . ?
O55 C59 C60 107.0(3) . . ?
O54 C59 C58 105.7(3) . . ?
O55 C59 C58 110.8(3) . . ?
C60 C59 C58 109.5(3) . . ?
C59 C60 C61 112.5(4) . . ?
C60 C61 C56 110.9(4) . . ?
C67 C62 C63 119.7(4) . . ?
C67 C62 N49 119.6(4) . . ?
C63 C62 N49 120.6(4) . . ?
C64 C63 C62 120.1(5) . . ?
C85 C64 C63 119.8(8) . . ?
C85 C64 C65 27.7(7) . . ?
C63 C64 C65 121.1(6) . . ?
C66 C65 C64 113.8(6) . . ?
C66 C65 C68 121.6(10) . . ?
C64 C65 C68 124.0(9) . . ?
C64 C85 C88 127.2(14) . . ?
C64 C85 C66 112.1(10) . . ?
C88 C85 C66 109.7(15) . . ?
C67 C66 C65 122.3(6) . . ?
C67 C66 C85 115.8(7) . . ?
C65 C66 C85 26.0(6) . . ?
C66 C67 C62 120.1(5) . . ?
C69 C68 C65 112.4(12) . . ?
C68 C69 C70 119.7(18) . . ?
C71 C70 C69 112(3) . . ?
C70 C71 C72 87(2) . . ?
C89 C88 C85 120.8(16) . . ?
C88 C89 C90 113.5(17) . . ?
C91 C90 C89 103.3(15) . . ?
C90 C91 C92 93.4(17) . . ?
C23 O18 H18 109.5 . . ?
C23 O19 H19 109.5 . . ?
C59 O54 H54 109.5 . . ?
C59 O55 H55 109.5 . . ?
C2 C1 H1 119.4 . . ?
C9 C1 H1 119.4 . . ?
C4 C3 H3 119.2 . . ?
C2 C3 H3 119.2 . . ?
C3 C4 H4 119.6 . . ?
C10 C4 H4 119.6 . . ?
C6 C5 H5 119.4 . . ?
C10 C5 H5 119.4 . . ?
C5 C6 H6 119.8 . . ?
C7 C6 H6 119.8 . . ?
C8 C7 H7 119.4 . . ?
C6 C7 H7 119.4 . . ?
C7 C8 H8 120.2 . . ?
C9 C8 H8 120.2 . . ?
C12 C11 H11A 109.3 . . ?
C2 C11 H11A 109.3 . . ?
C12 C11 H11B 109.3 . . ?
C2 C11 H11B 109.3 . . ?
H11A C11 H11B 108.0 . . ?
N13 C12 H12A 109.5 . . ?
C11 C12 H12A 109.5 . . ?
N13 C12 H12B 109.5 . . ?
C11 C12 H12B 109.5 . . ?
H12A C12 H12B 108.1 . . ?
C21 C20 H20 108.1 . . ?
C14 C20 H20 108.1 . . ?
C25 C20 H20 108.1 . . ?
C22 C21 H21A 109.6 . . ?
C20 C21 H21A 109.6 . . ?
C22 C21 H21B 109.6 . . ?
C20 C21 H21B 109.6 . . ?
H21A C21 H21B 108.1 . . ?
C25 C24 H24A 109.4 . . ?
C23 C24 H24A 109.4 . . ?
C25 C24 H24B 109.4 . . ?
C23 C24 H24B 109.4 . . ?
H24A C24 H24B 108.0 . . ?
C24 C25 H25A 109.4 . . ?
C20 C25 H25A 109.4 . . ?
C24 C25 H25B 109.4 . . ?
C20 C25 H25B 109.4 . . ?
H25A C25 H25B 108.0 . . ?
C26 C27 H27 120.0 . . ?
C28 C27 H27 120.0 . . ?
C27 C28 H28 119.6 . . ?
C29 C28 H28 119.6 . . ?
C29 C30 H30 119.1 . . ?
C31 C30 H30 119.1 . . ?
C26 C31 H31 120.2 . . ?
C30 C31 H31 120.2 . . ?
C33 C32 H32A 108.1 . . ?
C29 C32 H32A 108.1 . . ?
C33 C32 H32B 108.1 . . ?
C29 C32 H32B 108.1 . . ?
H32A C32 H32B 107.3 . . ?
C32 C33 H33A 110.3 . . ?
C74 C33 H33A 116.0 . . ?
C34 C33 H33A 110.3 . . ?
C32 C33 H33B 110.3 . . ?
C74 C33 H33B 84.4 . . ?
C34 C33 H33B 110.3 . . ?
H33A C33 H33B 108.5 . . ?
C35 C34 H34A 108.6 . . ?
C33 C34 H34A 108.6 . . ?
C35 C34 H34B 108.6 . . ?
C33 C34 H34B 108.6 . . ?
H34A C34 H34B 107.6 . . ?
C36 C35 H35A 104.2 . . ?
C34 C35 H35A 104.2 . . ?
C36 C35 H35B 104.2 . . ?
C34 C35 H35B 104.2 . . ?
H35A C35 H35B 105.5 . . ?
C33 C74 H74A 106.8 . . ?
C75 C74 H74A 106.8 . . ?
C33 C74 H74B 106.8 . . ?
C75 C74 H74B 106.8 . . ?
H74A C74 H74B 106.6 . . ?
C36 C75 H75A 110.1 . . ?
C74 C75 H75A 110.1 . . ?
C36 C75 H75B 110.1 . . ?
C74 C75 H75B 110.1 . . ?
H75A C75 H75B 108.4 . . ?
C75 C36 H36A 112.9 . . ?
C35 C36 H36A 109.5 . . ?
C75 C36 H36B 64.2 . . ?
C35 C36 H36B 109.5 . . ?
H36A C36 H36B 109.5 . . ?
C75 C36 H36C 136.6 . . ?
C35 C36 H36C 109.5 . . ?
H36A C36 H36C 109.5 . . ?
H36B C36 H36C 109.5 . . ?
C38 C37 H37 120.1 . . ?
C45 C37 H37 120.1 . . ?
C40 C39 H39 119.2 . . ?
C38 C39 H39 119.2 . . ?
C39 C40 H40 119.9 . . ?
C46 C40 H40 119.9 . . ?
C42 C41 H41 119.3 . . ?
C46 C41 H41 119.3 . . ?
C41 C42 H42 119.2 . . ?
C43 C42 H42 119.2 . . ?
C44 C43 H43 120.7 . . ?
C42 C43 H43 120.7 . . ?
C43 C44 H44 119.6 . . ?
C45 C44 H44 119.6 . . ?
C48 C47 H47A 109.5 . . ?
C38 C47 H47A 109.5 . . ?
C48 C47 H47B 109.5 . . ?
C38 C47 H47B 109.5 . . ?
H47A C47 H47B 108.1 . . ?
N49 C48 H48A 109.0 . . ?
C47 C48 H48A 109.0 . . ?
N49 C48 H48B 109.0 . . ?
C47 C48 H48B 109.0 . . ?
H48A C48 H48B 107.8 . . ?
C57 C56 H56 108.4 . . ?
C50 C56 H56 108.4 . . ?
C61 C56 H56 108.4 . . ?
C56 C57 H57A 109.6 . . ?
C58 C57 H57A 109.6 . . ?
C56 C57 H57B 109.6 . . ?
C58 C57 H57B 109.6 . . ?
H57A C57 H57B 108.2 . . ?
C59 C60 H60A 109.1 . . ?
C61 C60 H60A 109.1 . . ?
C59 C60 H60B 109.1 . . ?
C61 C60 H60B 109.1 . . ?
H60A C60 H60B 107.8 . . ?
C60 C61 H61A 109.5 . . ?
C56 C61 H61A 109.5 . . ?
C60 C61 H61B 109.5 . . ?
C56 C61 H61B 109.5 . . ?
H61A C61 H61B 108.1 . . ?
C64 C63 H63 119.9 . . ?
C62 C63 H63 119.9 . . ?
C85 C64 H64 113.2 . . ?
C63 C64 H64 119.5 . . ?
C65 C64 H64 119.5 . . ?
C67 C66 H66 118.8 . . ?
C65 C66 H66 118.8 . . ?
C85 C66 H66 118.8 . . ?
C66 C67 H67 120.0 . . ?
C62 C67 H67 120.0 . . ?
C69 C68 H68A 109.1 . . ?
C65 C68 H68A 109.1 . . ?
C69 C68 H68B 109.1 . . ?
C65 C68 H68B 109.1 . . ?
H68A C68 H68B 107.9 . . ?
C68 C69 H69A 107.4 . . ?
C70 C69 H69A 107.4 . . ?
C68 C69 H69B 107.4 . . ?
C70 C69 H69B 107.4 . . ?
H69A C69 H69B 106.9 . . ?
C71 C70 H70A 109.2 . . ?
C69 C70 H70A 109.2 . . ?
C71 C70 H70B 109.2 . . ?
C69 C70 H70B 109.2 . . ?
H70A C70 H70B 107.9 . . ?
C70 C71 H71A 114.1 . . ?
C72 C71 H71A 114.1 . . ?
C70 C71 H71B 114.2 . . ?
C72 C71 H71B 114.2 . . ?
H71A C71 H71B 111.3 . . ?
C71 C72 H72A 109.5 . . ?
C71 C72 H72B 109.5 . . ?
H72A C72 H72B 109.5 . . ?
C71 C72 H72C 109.5 . . ?
H72A C72 H72C 109.5 . . ?
H72B C72 H72C 109.5 . . ?
C89 C88 H88A 107.1 . . ?
C85 C88 H88A 107.1 . . ?
C89 C88 H88B 107.1 . . ?
C85 C88 H88B 107.1 . . ?
H88A C88 H88B 106.8 . . ?
C88 C89 H89A 108.9 . . ?
C90 C89 H89A 108.9 . . ?
C88 C89 H89B 108.9 . . ?
C90 C89 H89B 108.9 . . ?
H89A C89 H89B 107.7 . . ?
C91 C90 H90A 111.1 . . ?
C89 C90 H90A 111.1 . . ?
C91 C90 H90B 111.1 . . ?
C89 C90 H90B 111.1 . . ?
H90A C90 H90B 109.1 . . ?
C90 C91 H91A 113.0 . . ?
C92 C91 H91A 113.0 . . ?
C90 C91 H91B 113.0 . . ?
C92 C91 H91B 113.0 . . ?
H91A C91 H91B 110.4 . . ?
C91 C92 H92A 109.5 . . ?
C91 C92 H92B 109.5 . . ?
H92A C92 H92B 109.5 . . ?
C91 C92 H92C 109.5 . . ?
H92A C92 H92C 109.5 . . ?
H92B C92 H92C 109.5 . . ?

loop_
_geom_bond_atom_site_label_1
_geom_bond_atom_site_label_2
_geom_bond_distance
_geom_bond_site_symmetry_2
_geom_bond_publ_flag
F16 C22 1.389(5) . ?
F17 C22 1.361(5) . ?
F52 C58 1.371(5) . ?
F53 C58 1.368(5) . ?
O15 C14 1.228(5) . ?
O18 C23 1.405(5) . ?
O19 C23 1.402(5) . ?
O51 C50 1.220(5) . ?
O54 C59 1.390(5) . ?
O55 C59 1.425(5) . ?
N13 C14 1.354(6) . ?
N13 C26 1.451(6) . ?
N13 C12 1.471(5) . ?
N49 C50 1.344(5) . ?
N49 C62 1.456(5) . ?
N49 C48 1.471(5) . ?
C1 C2 1.369(6) . ?
C1 C9 1.425(6) . ?
C2 C3 1.397(6) . ?
C2 C11 1.525(6) . ?
C3 C4 1.364(6) . ?
C4 C10 1.408(7) . ?
C5 C6 1.331(8) . ?
C5 C10 1.430(6) . ?
C6 C7 1.386(9) . ?
C7 C8 1.365(8) . ?
C8 C9 1.431(6) . ?
C9 C10 1.398(6) . ?
C11 C12 1.513(7) . ?
C14 C20 1.521(6) . ?
C20 C21 1.520(6) . ?
C20 C25 1.522(6) . ?
C21 C22 1.515(6) . ?
C22 C23 1.512(7) . ?
C23 C24 1.536(7) . ?
C24 C25 1.521(6) . ?
C26 C27 1.375(7) . ?
C26 C31 1.379(6) . ?
C27 C28 1.377(8) . ?
C28 C29 1.396(8) . ?
C29 C30 1.363(8) . ?
C29 C32 1.522(9) . ?
C30 C31 1.381(7) . ?
C32 C33 1.474(10) . ?
C33 C74 1.530(2) . ?
C33 C34 1.533(2) . ?
C34 C35 1.530(2) . ?
C35 C36 1.530(2) . ?
C74 C75 1.531(2) . ?
C75 C36 1.528(2) . ?
C37 C38 1.345(7) . ?
C37 C45 1.435(6) . ?
C38 C39 1.386(7) . ?
C38 C47 1.532(6) . ?
C39 C40 1.370(7) . ?
C40 C46 1.379(8) . ?
C41 C42 1.286(9) . ?
C41 C46 1.447(7) . ?
C42 C43 1.430(11) . ?
C43 C44 1.382(9) . ?
C44 C45 1.388(7) . ?
C45 C46 1.408(7) . ?
C47 C48 1.517(6) . ?
C50 C56 1.527(5) . ?
C56 C57 1.507(6) . ?
C56 C61 1.535(6) . ?
C57 C58 1.507(6) . ?
C58 C59 1.548(6) . ?
C59 C60 1.504(6) . ?
C60 C61 1.526(6) . ?
C62 C67 1.385(7) . ?
C62 C63 1.388(7) . ?
C63 C64 1.378(8) . ?
C64 C85 1.337(17) . ?
C64 C65 1.458(13) . ?
C65 C66 1.404(12) . ?
C65 C68 1.530(2) . ?
C85 C88 1.530(2) . ?
C85 C66 1.550(18) . ?
C66 C67 1.379(8) . ?
C68 C69 1.529(2) . ?
C69 C70 1.531(2) . ?
C70 C71 1.529(2) . ?
C71 C72 1.531(2) . ?
C88 C89 1.530(2) . ?
C89 C90 1.530(2) . ?
C90 C91 1.530(2) . ?
C91 C92 1.530(2) . ?
O18 H18 0.8200 . ?
O19 H19 0.8200 . ?
O54 H54 0.8200 . ?
O55 H55 0.8200 . ?
C1 H1 0.9300 . ?
C3 H3 0.9300 . ?
C4 H4 0.9300 . ?
C5 H5 0.9300 . ?
C6 H6 0.9300 . ?
C7 H7 0.9300 . ?
C8 H8 0.9300 . ?
C11 H11A 0.9700 . ?
C11 H11B 0.9700 . ?
C12 H12A 0.9700 . ?
C12 H12B 0.9700 . ?
C20 H20 0.9800 . ?
C21 H21A 0.9700 . ?
C21 H21B 0.9700 . ?
C24 H24A 0.9700 . ?
C24 H24B 0.9700 . ?
C25 H25A 0.9700 . ?
C25 H25B 0.9700 . ?
C27 H27 0.9300 . ?
C28 H28 0.9300 . ?
C30 H30 0.9300 . ?
C31 H31 0.9300 . ?
C32 H32A 0.9700 . ?
C32 H32B 0.9700 . ?
C33 H33A 0.9700 . ?
C33 H33B 0.9700 . ?
C34 H34A 0.9700 . ?
C34 H34B 0.9700 . ?
C35 H35A 0.9700 . ?
C35 H35B 0.9700 . ?
C74 H74A 0.9700 . ?
C74 H74B 0.9700 . ?
C75 H75A 0.9700 . ?
C75 H75B 0.9700 . ?
C36 H36A 0.9600 . ?
C36 H36B 0.9600 . ?
C36 H36C 0.9600 . ?
C37 H37 0.9300 . ?
C39 H39 0.9300 . ?
C40 H40 0.9300 . ?
C41 H41 0.9300 . ?
C42 H42 0.9300 . ?
C43 H43 0.9300 . ?
C44 H44 0.9300 . ?
C47 H47A 0.9700 . ?
C47 H47B 0.9700 . ?
C48 H48A 0.9700 . ?
C48 H48B 0.9700 . ?
C56 H56 0.9800 . ?
C57 H57A 0.9700 . ?
C57 H57B 0.9700 . ?
C60 H60A 0.9700 . ?
C60 H60B 0.9700 . ?
C61 H61A 0.9700 . ?
C61 H61B 0.9700 . ?
C63 H63 0.9300 . ?
C64 H64 0.9300 . ?
C66 H66 0.9300 . ?
C67 H67 0.9300 . ?
C68 H68A 0.9700 . ?
C68 H68B 0.9700 . ?
C69 H69A 0.9700 . ?
C69 H69B 0.9700 . ?
C70 H70A 0.9700 . ?
C70 H70B 0.9700 . ?
C71 H71A 0.9700 . ?
C71 H71B 0.9700 . ?
C72 H72A 0.9600 . ?
C72 H72B 0.9600 . ?
C72 H72C 0.9600 . ?
C88 H88A 0.9700 . ?
C88 H88B 0.9700 . ?
C89 H89A 0.9700 . ?
C89 H89B 0.9700 . ?
C90 H90A 0.9700 . ?
C90 H90B 0.9700 . ?
C91 H91A 0.9700 . ?
C91 H91B 0.9700 . ?
C92 H92A 0.9600 . ?
C92 H92B 0.9600 . ?
C92 H92C 0.9600 . ?

loop_
_geom_torsion_atom_site_label_1
_geom_torsion_atom_site_label_2
_geom_torsion_atom_site_label_3
_geom_torsion_atom_site_label_4
_geom_torsion
_geom_torsion_site_symmetry_1
_geom_torsion_site_symmetry_2
_geom_torsion_site_symmetry_3
_geom_torsion_site_symmetry_4
_geom_torsion_publ_flag
C9 C1 C2 C3 -0.5(7) . . . . ?
C9 C1 C2 C11 178.1(4) . . . . ?
C1 C2 C3 C4 -1.0(7) . . . . ?
C11 C2 C3 C4 -179.6(5) . . . . ?
C2 C3 C4 C10 2.2(7) . . . . ?
C10 C5 C6 C7 -2.2(10) . . . . ?
C5 C6 C7 C8 4.2(11) . . . . ?
C6 C7 C8 C9 -4.3(9) . . . . ?
C2 C1 C9 C10 0.8(7) . . . . ?
C2 C1 C9 C8 -178.0(5) . . . . ?
C7 C8 C9 C10 2.4(8) . . . . ?
C7 C8 C9 C1 -178.8(5) . . . . ?
C1 C9 C10 C4 0.4(7) . . . . ?
C8 C9 C10 C4 179.3(5) . . . . ?
C1 C9 C10 C5 -179.3(5) . . . . ?
C8 C9 C10 C5 -0.5(7) . . . . ?
C3 C4 C10 C9 -1.9(7) . . . . ?
C3 C4 C10 C5 177.8(5) . . . . ?
C6 C5 C10 C9 0.4(8) . . . . ?
C6 C5 C10 C4 -179.3(6) . . . . ?
C1 C2 C11 C12 -106.2(5) . . . . ?
C3 C2 C11 C12 72.4(6) . . . . ?
C14 N13 C12 C11 91.2(5) . . . . ?
C26 N13 C12 C11 -87.8(5) . . . . ?
C2 C11 C12 N13 178.5(4) . . . . ?
C26 N13 C14 O15 -174.4(4) . . . . ?
C12 N13 C14 O15 6.7(7) . . . . ?
C26 N13 C14 C20 4.6(6) . . . . ?
C12 N13 C14 C20 -174.3(4) . . . . ?
O15 C14 C20 C21 -27.8(6) . . . . ?
N13 C14 C20 C21 153.2(4) . . . . ?
O15 C14 C20 C25 95.6(5) . . . . ?
N13 C14 C20 C25 -83.4(5) . . . . ?
C14 C20 C21 C22 178.1(4) . . . . ?
C25 C20 C21 C22 54.3(5) . . . . ?
C20 C21 C22 F17 179.5(4) . . . . ?
C20 C21 C22 F16 64.3(5) . . . . ?
C20 C21 C22 C23 -55.5(5) . . . . ?
F17 C22 C23 O19 61.1(4) . . . . ?
F16 C22 C23 O19 174.3(3) . . . . ?
C21 C22 C23 O19 -65.0(4) . . . . ?
F17 C22 C23 O18 -60.0(4) . . . . ?
F16 C22 C23 O18 53.2(4) . . . . ?
C21 C22 C23 O18 173.9(3) . . . . ?
F17 C22 C23 C24 -178.6(3) . . . . ?
F16 C22 C23 C24 -65.3(4) . . . . ?
C21 C22 C23 C24 55.4(5) . . . . ?
O19 C23 C24 C25 61.5(5) . . . . ?
O18 C23 C24 C25 -175.4(4) . . . . ?
C22 C23 C24 C25 -55.6(5) . . . . ?
C23 C24 C25 C20 57.9(5) . . . . ?
C21 C20 C25 C24 -56.7(5) . . . . ?
C14 C20 C25 C24 -179.6(4) . . . . ?
C14 N13 C26 C27 101.0(5) . . . . ?
C12 N13 C26 C27 -80.0(5) . . . . ?
C14 N13 C26 C31 -83.4(6) . . . . ?
C12 N13 C26 C31 95.6(5) . . . . ?
C31 C26 C27 C28 -0.5(7) . . . . ?
N13 C26 C27 C28 175.2(5) . . . . ?
C26 C27 C28 C29 -0.7(9) . . . . ?
C27 C28 C29 C30 3.2(9) . . . . ?
C27 C28 C29 C32 -176.4(6) . . . . ?
C28 C29 C30 C31 -4.6(9) . . . . ?
C32 C29 C30 C31 174.9(6) . . . . ?
C27 C26 C31 C30 -0.9(7) . . . . ?
N13 C26 C31 C30 -176.5(4) . . . . ?
C29 C30 C31 C26 3.6(9) . . . . ?
C30 C29 C32 C33 66.5(10) . . . . ?
C28 C29 C32 C33 -113.9(8) . . . . ?
C29 C32 C33 C74 -162.0(11) . . . . ?
C29 C32 C33 C34 174.8(9) . . . . ?
C32 C33 C34 C35 -175.0(12) . . . . ?
C74 C33 C34 C35 53(2) . . . . ?
C33 C34 C35 C36 -124.2(19) . . . . ?
C32 C33 C74 C75 162.7(14) . . . . ?
C34 C33 C74 C75 -139(3) . . . . ?
C33 C74 C75 C36 156.8(16) . . . . ?
C74 C75 C36 C35 -42.5(14) . . . . ?
C34 C35 C36 C75 81(2) . . . . ?
C45 C37 C38 C39 -1.4(7) . . . . ?
C45 C37 C38 C47 178.8(4) . . . . ?
C37 C38 C39 C40 -0.3(7) . . . . ?
C47 C38 C39 C40 179.5(5) . . . . ?
C38 C39 C40 C46 2.0(8) . . . . ?
C46 C41 C42 C43 -1.6(10) . . . . ?
C41 C42 C43 C44 -0.4(10) . . . . ?
C42 C43 C44 C45 0.4(9) . . . . ?
C43 C44 C45 C46 1.6(8) . . . . ?
C43 C44 C45 C37 178.2(5) . . . . ?
C38 C37 C45 C44 -175.3(5) . . . . ?
C38 C37 C45 C46 1.4(7) . . . . ?
C39 C40 C46 C45 -2.0(8) . . . . ?
C39 C40 C46 C41 178.5(5) . . . . ?
C44 C45 C46 C40 177.0(5) . . . . ?
C37 C45 C46 C40 0.3(7) . . . . ?
C44 C45 C46 C41 -3.4(7) . . . . ?
C37 C45 C46 C41 179.9(5) . . . . ?
C42 C41 C46 C40 -177.0(6) . . . . ?
C42 C41 C46 C45 3.5(8) . . . . ?
C37 C38 C47 C48 73.6(6) . . . . ?
C39 C38 C47 C48 -106.1(5) . . . . ?
C50 N49 C48 C47 87.6(5) . . . . ?
C62 N49 C48 C47 -88.3(5) . . . . ?
C38 C47 C48 N49 175.6(4) . . . . ?
C62 N49 C50 O51 172.2(4) . . . . ?
C48 N49 C50 O51 -3.5(6) . . . . ?
C62 N49 C50 C56 -11.0(6) . . . . ?
C48 N49 C50 C56 173.3(4) . . . . ?
O51 C50 C56 C57 -22.7(6) . . . . ?
N49 C50 C56 C57 160.5(4) . . . . ?
O51 C50 C56 C61 99.5(5) . . . . ?
N49 C50 C56 C61 -77.3(5) . . . . ?
C50 C56 C57 C58 179.5(3) . . . . ?
C61 C56 C57 C58 57.8(4) . . . . ?
C56 C57 C58 F53 65.1(5) . . . . ?
C56 C57 C58 F52 179.8(4) . . . . ?
C56 C57 C58 C59 -56.6(4) . . . . ?
F53 C58 C59 O54 169.7(3) . . . . ?
F52 C58 C59 O54 55.5(4) . . . . ?
C57 C58 C59 O54 -68.8(4) . . . . ?
F53 C58 C59 O55 49.6(4) . . . . ?
F52 C58 C59 O55 -64.6(4) . . . . ?
C57 C58 C59 O55 171.1(3) . . . . ?
F53 C58 C59 C60 -68.2(4) . . . . ?
F52 C58 C59 C60 177.6(3) . . . . ?
C57 C58 C59 C60 53.2(4) . . . . ?
O54 C59 C60 C61 65.2(5) . . . . ?
O55 C59 C60 C61 -172.6(4) . . . . ?
C58 C59 C60 C61 -52.4(5) . . . . ?
C59 C60 C61 C56 56.4(5) . . . . ?
C57 C56 C61 C60 -58.1(4) . . . . ?
C50 C56 C61 C60 178.2(3) . . . . ?
C50 N49 C62 C67 106.3(5) . . . . ?
C48 N49 C62 C67 -78.0(5) . . . . ?
C50 N49 C62 C63 -73.6(6) . . . . ?
C48 N49 C62 C63 102.1(5) . . . . ?
C67 C62 C63 C64 -1.5(8) . . . . ?
N49 C62 C63 C64 178.4(5) . . . . ?
C62 C63 C64 C85 23.8(14) . . . . ?
C62 C63 C64 C65 -8.3(11) . . . . ?
C85 C64 C65 C66 -77.7(17) . . . . ?
C63 C64 C65 C66 18.1(12) . . . . ?
C85 C64 C65 C68 94.1(19) . . . . ?
C63 C64 C65 C68 -170.1(9) . . . . ?
C63 C64 C85 C88 -179.7(17) . . . . ?
C65 C64 C85 C88 -79(2) . . . . ?
C63 C64 C85 C66 -39.9(16) . . . . ?
C65 C64 C85 C66 60.9(15) . . . . ?
C64 C65 C66 C67 -19.5(13) . . . . ?
C68 C65 C66 C67 168.5(9) . . . . ?
C64 C65 C66 C85 63.4(15) . . . . ?
C68 C65 C66 C85 -108.6(19) . . . . ?
C64 C85 C66 C67 37.1(15) . . . . ?
C88 C85 C66 C67 -176.0(12) . . . . ?
C64 C85 C66 C65 -74.3(17) . . . . ?
C88 C85 C66 C65 72.6(19) . . . . ?
C65 C66 C67 C62 11.0(11) . . . . ?
C85 C66 C67 C62 -17.9(11) . . . . ?
C63 C62 C67 C66 0.4(8) . . . . ?
N49 C62 C67 C66 -179.5(5) . . . . ?
C66 C65 C68 C69 89(2) . . . . ?
C64 C65 C68 C69 -82(2) . . . . ?
C65 C68 C69 C70 -177(2) . . . . ?
C68 C69 C70 C71 -56(4) . . . . ?
C69 C70 C71 C72 -175(3) . . . . ?
C64 C85 C88 C89 19(4) . . . . ?
C66 C85 C88 C89 -122(2) . . . . ?
C85 C88 C89 C90 -165(2) . . . . ?
C88 C89 C90 C91 -165(3) . . . . ?
C89 C90 C91 C92 -179(3) . . . . ?
